data_2013545
loop_
_publ_author_name
'Natalya Fridman'
'Moshe Kapon'
'Menahem Kaftory'

_publ_section_title
;
 Derivatives of 2,4-dimethoxy-1,3,5-triazine
;
_journal_issue 12
_journal_name_full 'Acta Crystallographica Section C'
_journal_page_first o687
_journal_page_last o689
_journal_paper_doi 10.1107/S0108270103024570
_journal_volume 59
_journal_year 2003
_chemical_formula_iupac 'C12 H13 N3 O4'
_chemical_formula_moiety 'C12 H13 N3 O4'
_chemical_formula_sum 'C12 H13 N3 O4'
_chemical_formula_weight 263.25
_chemical_name_systematic
;
3-(4,6-dimethoxy-1,3,5-triazin-2-yloxy)-2-methylphenol
;
_space_group_IT_number 2
_symmetry_cell_setting triclinic
_symmetry_space_group_name_Hall '-P 1'
_symmetry_space_group_name_H-M 'P -1'
_atom_sites_solution_hydrogens geom
_atom_sites_solution_primary direct
_atom_sites_solution_secondary difmap
_audit_creation_method SHELXL-97
_cell_angle_alpha 108.73(2)
_cell_angle_beta 93.36(2)
_cell_angle_gamma 109.67(2)
_cell_formula_units_Z 2
_cell_length_a 7.386(2)
_cell_length_b 9.718(2)
_cell_length_c 9.868(2)
_cell_measurement_reflns_used 2195
_cell_measurement_temperature 293(2)
_cell_measurement_theta_max 25.05
_cell_measurement_theta_min 2.22
_cell_volume 620.5(3)
_computing_cell_refinement 'Denzo--SMN (Otwinowski & Minor, 1997)'
_computing_data_collection 'Collect (Nonius, 2000)'
_computing_data_reduction Denzo--SMN
_computing_molecular_graphics 'Ortep-3 for Windows'
_computing_structure_refinement 'SHELXL97 (Sheldrick, 1997)'
_computing_structure_solution 'SHELXS97 (Sheldrick, 1997)'
_diffrn_ambient_temperature 293(2)
_diffrn_detector_area_resol_mean 95
_diffrn_measured_fraction_theta_full 0.998
_diffrn_measured_fraction_theta_max 0.998
_diffrn_measurement_device_type ' Nonius KappaCCD'
_diffrn_measurement_method '\f scan'
_diffrn_radiation_monochromator graphite
_diffrn_radiation_source 'fine-focus sealed tube'
_diffrn_radiation_type MoK\a
_diffrn_radiation_wavelength 0.71070
_diffrn_reflns_av_R_equivalents 0.0000
_diffrn_reflns_av_sigmaI/netI 0.0436
_diffrn_reflns_limit_h_max 8
_diffrn_reflns_limit_h_min 0
_diffrn_reflns_limit_k_max 10
_diffrn_reflns_limit_k_min -11
_diffrn_reflns_limit_l_max 11
_diffrn_reflns_limit_l_min -11
_diffrn_reflns_number 2195
_diffrn_reflns_theta_full 25.05
_diffrn_reflns_theta_max 25.05
_diffrn_reflns_theta_min 2.22
_diffrn_standards_decay_% none
_diffrn_standards_number none
_exptl_absorpt_coefficient_mu 0.108
_exptl_absorpt_correction_type none
_exptl_absorpt_process_details none
_exptl_crystal_colour colorless
_exptl_crystal_density_diffrn 1.409
_exptl_crystal_density_method 'not measured'
_exptl_crystal_description plate
_exptl_crystal_F_000 276
_exptl_crystal_size_max 0.45
_exptl_crystal_size_mid 0.30
_exptl_crystal_size_min 0.12
_refine_diff_density_max 0.203
_refine_diff_density_min -0.182
_refine_ls_extinction_coef 0.147(19)
_refine_ls_extinction_expression Fc^*^=kFc[1+0.001xFc^2^\l^3^/sin(2\q)]^-1/4^
_refine_ls_extinction_method SHELXL97
_refine_ls_goodness_of_fit_ref 1.029
_refine_ls_hydrogen_treatment mixed
_refine_ls_matrix_type full
_refine_ls_number_parameters 180
_refine_ls_number_reflns 2195
_refine_ls_number_restraints 0
_refine_ls_restrained_S_all 1.029
_refine_ls_R_factor_all 0.0669
_refine_ls_R_factor_gt 0.0418
_refine_ls_shift/su_max 0.033
_refine_ls_shift/su_mean 0.001
_refine_ls_structure_factor_coef Fsqd
_refine_ls_weighting_details 'calc w=1/[\s^2^(Fo^2^)+(0.0796P)^2^] where P=(Fo^2^+2Fc^2^)/3'
_refine_ls_weighting_scheme calc
_refine_ls_wR_factor_gt 0.1189
_refine_ls_wR_factor_ref 0.1287
_reflns_number_gt 1496
_reflns_number_total 2195
_reflns_threshold_expression I>2\s(I)
_cod_data_source_file av1155.cif
_cod_data_source_block II
_cod_database_code 2013545
_cod_database_fobs_code 2013545

loop_
_symmetry_equiv_pos_as_xyz
'x, y, z'
'-x, -y, -z'

loop_
_atom_site_label
_atom_site_fract_x
_atom_site_fract_y
_atom_site_fract_z
_atom_site_U_iso_or_equiv
_atom_site_adp_type
_atom_site_calc_flag
_atom_site_refinement_flags
_atom_site_occupancy
_atom_site_disorder_assembly
_atom_site_disorder_group
_atom_site_type_symbol
O1 0.2006(2) -0.08654(16) 0.23330(15) 0.0598(4) Uani d . 1 . . O
O2 0.2673(2) -0.04644(16) 0.70501(15) 0.0591(4) Uani d . 1 . . O
O3 0.28057(19) 0.36964(15) 0.58597(13) 0.0521(4) Uani d . 1 . . O
O4 0.72997(19) 0.73066(18) 1.02197(16) 0.0578(4) Uani d . 1 . . O
N1 0.2749(2) 0.16300(18) 0.65529(16) 0.0446(4) Uani d . 1 . . N
N2 0.2402(2) 0.14724(18) 0.40902(16) 0.0463(4) Uani d . 1 . . N
N3 0.2328(2) -0.07614(18) 0.46333(17) 0.0500(4) Uani d . 1 . . N
C1 0.2652(3) 0.2205(2) 0.5521(2) 0.0418(5) Uani d . 1 . . C
C2 0.2258(3) 0.0002(2) 0.3730(2) 0.0449(5) Uani d . 1 . . C
C3 0.2571(3) 0.0128(2) 0.60157(19) 0.0444(5) Uani d . 1 . . C
C4 0.1937(4) -0.0120(3) 0.1293(2) 0.0690(7) Uani d . 1 . . C
H4A 0.0963 0.0337 0.1441 0.104 Uiso calc R 1 . . H
H4B 0.1610 -0.0885 0.0324 0.104 Uiso calc R 1 . . H
H4C 0.3192 0.0685 0.1422 0.104 Uiso calc R 1 . . H
C5 0.2366(4) -0.2092(3) 0.6605(3) 0.0719(7) Uani d . 1 . . C
H5A 0.1079 -0.2710 0.6028 0.108 Uiso calc R 1 . . H
H5B 0.2489 -0.2363 0.7450 0.108 Uiso calc R 1 . . H
H5C 0.3324 -0.2294 0.6039 0.108 Uiso calc R 1 . . H
C6 0.3184(3) 0.4681(2) 0.73407(19) 0.0423(5) Uani d . 1 . . C
C7 0.5118(2) 0.5495(2) 0.80501(19) 0.0419(5) Uani d . 1 . . C
C8 0.5417(3) 0.6530(2) 0.9474(2) 0.0426(5) Uani d . 1 . . C
C9 0.3870(3) 0.6779(2) 1.0098(2) 0.0467(5) Uani d . 1 . . C
H9 0.4108 0.7508 1.1035 0.056 Uiso calc R 1 . . H
C10 0.1982(3) 0.5954(2) 0.9335(2) 0.0514(5) Uani d . 1 . . C
H10 0.0948 0.6124 0.9761 0.062 Uiso calc R 1 . . H
C11 0.1615(3) 0.4874(2) 0.7938(2) 0.0490(5) Uani d . 1 . . C
H11 0.0342 0.4295 0.7419 0.059 Uiso calc R 1 . . H
C12 0.6781(3) 0.5253(3) 0.7340(2) 0.0573(6) Uani d . 1 . . C
H12A 0.6837 0.4272 0.7311 0.086 Uiso calc R 1 . . H
H12B 0.7987 0.6091 0.7888 0.086 Uiso calc R 1 . . H
H12C 0.6584 0.5242 0.6366 0.086 Uiso calc R 1 . . H
H4O 0.735(4) 0.776(4) 1.130(3) 0.123(10) Uiso d . 1 . . H

loop_
_atom_site_aniso_label
_atom_site_aniso_U_11
_atom_site_aniso_U_22
_atom_site_aniso_U_33
_atom_site_aniso_U_12
_atom_site_aniso_U_13
_atom_site_aniso_U_23
O1 0.0887(10) 0.0468(9) 0.0414(8) 0.0281(8) 0.0120(7) 0.0100(7)
O2 0.0826(10) 0.0461(9) 0.0488(9) 0.0226(7) 0.0032(7) 0.0207(7)
O3 0.0782(10) 0.0390(8) 0.0397(8) 0.0266(7) 0.0040(6) 0.0115(6)
O4 0.0526(8) 0.0585(10) 0.0495(9) 0.0115(7) 0.0010(6) 0.0147(7)
N1 0.0533(9) 0.0381(9) 0.0405(9) 0.0173(7) 0.0039(7) 0.0127(7)
N2 0.0585(10) 0.0396(10) 0.0378(9) 0.0186(8) 0.0044(7) 0.0110(7)
N3 0.0615(10) 0.0401(10) 0.0469(10) 0.0192(8) 0.0070(8) 0.0144(8)
C1 0.0456(10) 0.0355(11) 0.0410(11) 0.0152(8) 0.0034(8) 0.0105(9)
C2 0.0491(11) 0.0398(12) 0.0414(11) 0.0154(9) 0.0080(8) 0.0104(9)
C3 0.0476(10) 0.0408(12) 0.0440(12) 0.0157(9) 0.0052(8) 0.0159(10)
C4 0.1035(17) 0.0594(15) 0.0401(12) 0.0293(13) 0.0088(11) 0.0151(11)
C5 0.0972(17) 0.0465(14) 0.0769(17) 0.0243(12) 0.0096(13) 0.0327(13)
C6 0.0592(12) 0.0329(10) 0.0363(10) 0.0196(9) 0.0055(8) 0.0127(8)
C7 0.0510(11) 0.0392(11) 0.0431(11) 0.0210(9) 0.0121(8) 0.0196(9)
C8 0.0508(11) 0.0357(11) 0.0425(11) 0.0136(9) 0.0067(8) 0.0188(9)
C9 0.0633(12) 0.0397(11) 0.0399(11) 0.0220(10) 0.0149(9) 0.0142(9)
C10 0.0558(12) 0.0494(12) 0.0609(13) 0.0263(10) 0.0228(10) 0.0261(11)
C11 0.0474(11) 0.0412(11) 0.0572(13) 0.0162(9) 0.0067(9) 0.0174(10)
C12 0.0610(13) 0.0651(15) 0.0544(13) 0.0302(11) 0.0211(10) 0.0240(11)

loop_
_atom_type_symbol
_atom_type_description
_atom_type_scat_dispersion_real
_atom_type_scat_dispersion_imag
_atom_type_scat_source
C C 0.0033 0.0016 'International Tables Vol C Tables 4.2.6.8 and 6.1.1.4'
H H 0.0000 0.0000 'International Tables Vol C Tables 4.2.6.8 and 6.1.1.4'
O O 0.0106 0.0060 'International Tables Vol C Tables 4.2.6.8 and 6.1.1.4'
N N 0.0061 0.0033 'International Tables Vol C Tables 4.2.6.8 and 6.1.1.4'

loop_
_geom_angle_atom_site_label_1
_geom_angle_atom_site_label_2
_geom_angle_atom_site_label_3
_geom_angle
C2 O1 C4 117.11(16)
C3 O2 C5 117.97(16)
C1 O3 C6 119.56(14)
C8 O4 H4O 111.3(18)
C1 N1 C3 112.28(16)
C2 N2 C1 112.88(16)
C3 N3 C2 112.52(16)
N1 C1 N2 127.73(17)
N1 C1 O3 120.50(16)
N2 C1 O3 111.77(16)
N2 C2 O1 119.10(17)
N2 C2 N3 127.05(17)
O1 C2 N3 113.85(16)
N3 C3 O2 119.68(17)
N3 C3 N1 127.53(17)
O2 C3 N1 112.79(16)
O1 C4 H4A 109.5
O1 C4 H4B 109.5
H4A C4 H4B 109.5
O1 C4 H4C 109.5
H4A C4 H4C 109.5
H4B C4 H4C 109.5
O2 C5 H5A 109.5
O2 C5 H5B 109.5
H5A C5 H5B 109.5
O2 C5 H5C 109.5
H5A C5 H5C 109.5
H5B C5 H5C 109.5
C11 C6 C7 124.23(17)
C11 C6 O3 117.40(16)
C7 C6 O3 118.09(15)
C6 C7 C8 115.86(15)
C6 C7 C12 122.09(17)
C8 C7 C12 122.04(17)
O4 C8 C9 121.42(17)
O4 C8 C7 117.26(16)
C9 C8 C7 121.31(17)
C10 C9 C8 120.25(17)
C10 C9 H9 119.9
C8 C9 H9 119.9
C9 C10 C11 120.28(17)
C9 C10 H10 119.9
C11 C10 H10 119.9
C6 C11 C10 117.99(18)
C6 C11 H11 121.0
C10 C11 H11 121.0
C7 C12 H12A 109.5
C7 C12 H12B 109.5
H12A C12 H12B 109.5
C7 C12 H12C 109.5
H12A C12 H12C 109.5
H12B C12 H12C 109.5

loop_
_geom_bond_atom_site_label_1
_geom_bond_atom_site_label_2
_geom_bond_site_symmetry_2
_geom_bond_distance
_geom_bond_publ_flag
O1 C2 . 1.328(2) ?
O1 C4 . 1.441(3) ?
O2 C3 . 1.333(2) ?
O2 C5 . 1.430(2) ?
O3 C1 . 1.341(2) ?
O3 C6 . 1.416(2) ?
O4 C8 . 1.364(2) ?
O4 H4O . 1.01(3) ?
N1 C1 . 1.319(2) ?
N1 C3 . 1.339(2) ?
N2 C2 . 1.322(2) ?
N2 C1 . 1.330(2) ?
N3 C3 . 1.323(2) ?
N3 C2 . 1.339(2) ?
C4 H4A . 0.9600 ?
C4 H4B . 0.9600 ?
C4 H4C . 0.9600 ?
C5 H5A . 0.9600 ?
C5 H5B . 0.9600 ?
C5 H5C . 0.9600 ?
C6 C11 . 1.371(3) ?
C6 C7 . 1.386(3) ?
C7 C8 . 1.394(3) ?
C7 C12 . 1.498(2) ?
C8 C9 . 1.384(3) ?
C9 C10 . 1.375(3) ?
C9 H9 . 0.9300 ?
C10 C11 . 1.382(3) ?
C10 H10 . 0.9300 ?
C11 H11 . 0.9300 ?
C12 H12A . 0.9600 ?
C12 H12B . 0.9600 ?
C12 H12C . 0.9600 ?

loop_
_geom_torsion_atom_site_label_1
_geom_torsion_atom_site_label_2
_geom_torsion_atom_site_label_3
_geom_torsion_atom_site_label_4
_geom_torsion
C3 N1 C1 N2 0.2(3)
C3 N1 C1 O3 -179.89(15)
C2 N2 C1 N1 -0.5(3)
C2 N2 C1 O3 179.60(15)
C6 O3 C1 N1 3.5(2)
C6 O3 C1 N2 -176.60(14)
C1 N2 C2 O1 -179.97(16)
C1 N2 C2 N3 0.4(3)
C4 O1 C2 N2 1.0(3)
C4 O1 C2 N3 -179.37(16)
C3 N3 C2 N2 -0.1(3)
C3 N3 C2 O1 -179.70(15)
C2 N3 C3 O2 -179.85(15)
C2 N3 C3 N1 -0.3(3)
C5 O2 C3 N3 -4.6(3)
C5 O2 C3 N1 175.75(17)
C1 N1 C3 N3 0.2(3)
C1 N1 C3 O2 179.81(14)
C1 O3 C6 C11 -98.15(19)
C1 O3 C6 C7 87.6(2)
C11 C6 C7 C8 1.9(3)
O3 C6 C7 C8 175.69(14)
C11 C6 C7 C12 -179.25(18)
O3 C6 C7 C12 -5.4(2)
C6 C7 C8 O4 177.71(15)
C12 C7 C8 O4 -1.2(3)
C6 C7 C8 C9 -3.3(3)
C12 C7 C8 C9 177.78(16)
O4 C8 C9 C10 -178.45(16)
C7 C8 C9 C10 2.6(3)
C8 C9 C10 C11 -0.3(3)
C7 C6 C11 C10 0.4(3)
O3 C6 C11 C10 -173.51(16)
C9 C10 C11 C6 -1.2(3)

loop_
_cod_related_entry_id
_cod_related_entry_database
_cod_related_entry_code
1 ChemSpider 21134408
